data_4068675
loop_
_publ_author_name
'Lebedev, Artem Y.'
'Izmer, Vyatcheslav V.'
'Asachenko, Andrey F.'
'Tzarev, Alexey A.'
'Uborsky, Dmitry V.'
'Homutova, Yuliya A.'
'Shperber, Elizar R.'
'Canich, Jo Ann M.'
'Voskoboynikov, Alexander Z.'

_publ_section_title
;
 Group 4 Metallocenes Bearing \h5-2-(N-Azolyl)indenyl Ligands: Synthesis,
 Structure Characterization, and Olefin Polymerization Catalysis
;
_journal_issue 6
_journal_name_full Organometallics
_journal_page_first 1800
_journal_paper_doi 10.1021/om8010257
_journal_volume 28
_journal_year 2009
_chemical_formula_moiety 'C39 H31 Br2 N Zr, H2 O'
_chemical_formula_sum 'C39 H33 Br2 N O Zr'
_chemical_formula_weight 782.70
_chemical_name_systematic
; 
 ? 
;
_space_group_IT_number 14
_symmetry_cell_setting monoclinic
_symmetry_space_group_name_Hall '-P 2yn'
_symmetry_space_group_name_H-M 'P 1 21/n 1'
_atom_sites_solution_hydrogens mixed
_atom_sites_solution_primary direct
_atom_sites_solution_secondary difmap
_audit_creation_method SHELXL-97
_cell_angle_alpha 90.00
_cell_angle_beta 108.43(3)
_cell_angle_gamma 90.00
_cell_formula_units_Z 4
_cell_length_a 13.745(5)
_cell_length_b 18.345(5)
_cell_length_c 13.792(5)
_cell_measurement_reflns_used 24
_cell_measurement_temperature 295(2)
_cell_measurement_theta_max 11
_cell_measurement_theta_min 10
_cell_volume 3299(2)
_computing_cell_refinement 'CAD4 PC (Enraf-Nonius, 1984)'
_computing_data_collection 'CAD4 PC (Enraf-Nonius, 1984)'
_computing_data_reduction 'PLATON (Spek, 2002)'
_computing_molecular_graphics 'SHELXTL ver. 5.1 (Sheldrick, 1998)'
_computing_publication_material 'SHELXTL ver. 5.1 (Sheldrick, 1998)'
_computing_structure_refinement 'SHELXTL ver. 5.1 (Sheldrick, 1998)'
_computing_structure_solution 'SHELXTL ver. 5.1 (Sheldrick, 1998)'
_diffrn_ambient_temperature 295(2)
_diffrn_measured_fraction_theta_full 0.980
_diffrn_measured_fraction_theta_max 0.980
_diffrn_measurement_device_type 'CAD4 Enraf-Nonius'
_diffrn_measurement_method '\q/5/3\q scans'
_diffrn_radiation_monochromator graphite
_diffrn_radiation_source 'fine-focus sealed tube'
_diffrn_radiation_type MoK\a
_diffrn_radiation_wavelength 0.71073
_diffrn_reflns_av_R_equivalents 0.0336
_diffrn_reflns_av_sigmaI/netI 0.0433
_diffrn_reflns_limit_h_max 17
_diffrn_reflns_limit_h_min 0
_diffrn_reflns_limit_k_max 23
_diffrn_reflns_limit_k_min 0
_diffrn_reflns_limit_l_max 16
_diffrn_reflns_limit_l_min -17
_diffrn_reflns_number 7325
_diffrn_reflns_theta_full 26.97
_diffrn_reflns_theta_max 26.97
_diffrn_reflns_theta_min 2.71
_diffrn_standards_interval_count 98
_diffrn_standards_number 2
_exptl_absorpt_coefficient_mu 2.787
_exptl_absorpt_correction_T_max 0.757
_exptl_absorpt_correction_T_min 0.645
_exptl_absorpt_correction_type empirical
_exptl_absorpt_process_details 'North et al. (1968)'
_exptl_crystal_colour red
_exptl_crystal_density_diffrn 1.576
_exptl_crystal_density_method 'not measured'
_exptl_crystal_description plate
_exptl_crystal_F_000 1568
_exptl_crystal_size_max 0.30
_exptl_crystal_size_mid 0.15
_exptl_crystal_size_min 0.10
_refine_diff_density_max 0.822
_refine_diff_density_min -0.841
_refine_diff_density_rms 0.127
_refine_ls_extinction_method none
_refine_ls_goodness_of_fit_ref 1.030
_refine_ls_hydrogen_treatment constr
_refine_ls_matrix_type full
_refine_ls_number_parameters 400
_refine_ls_number_reflns 7038
_refine_ls_number_restraints 0
_refine_ls_restrained_S_all 1.030
_refine_ls_R_factor_all 0.1006
_refine_ls_R_factor_gt 0.0585
_refine_ls_shift/su_max 0.000
_refine_ls_shift/su_mean 0.000
_refine_ls_structure_factor_coef Fsqd
_refine_ls_weighting_details 'calc w=1/[\s^2^(Fo^2^)+(0.0390P)^2^+21.8000P] where P=(Fo^2^+2Fc^2^)/3'
_refine_ls_weighting_scheme calc
_refine_ls_wR_factor_gt 0.1318
_refine_ls_wR_factor_ref 0.1489
_reflns_number_gt 4816
_reflns_number_total 7038
_reflns_threshold_expression I>2\s(I)
_cod_data_source_file om8010257_si_002.cif
_cod_data_source_block comp41
_cod_depositor_comments
;
The following automatic conversions were performed:

'_symmetry_cell_setting' value 'Monoclinic' changed to 'monoclinic'
according to /home/saulius/struct/CIF-dictionaries/cif_core.dic
dictionary named 'cif_core.dic' version 2.4.2 from 2011-04-26.

Automatic conversion script
Id: cif_fix_values 1715 2011-07-08 13:25:40Z adriana 
;
_cod_original_sg_symbol_H-M 'P 21/n'
_cod_database_code 4068675

loop_
_symmetry_equiv_pos_as_xyz
'x, y, z'
'-x+1/2, y+1/2, -z+1/2'
'-x, -y, -z'
'x-1/2, -y-1/2, z-1/2'

loop_
_atom_site_label
_atom_site_type_symbol
_atom_site_fract_x
_atom_site_fract_y
_atom_site_fract_z
_atom_site_U_iso_or_equiv
_atom_site_adp_type
_atom_site_occupancy
_atom_site_symmetry_multiplicity
_atom_site_calc_flag
_atom_site_refinement_flags
Zr1 Zr -0.24655(4) 0.27932(3) 0.39083(4) 0.03024(14) Uani 1 1 d .
Br1 Br -0.07452(5) 0.21488(5) 0.40888(6) 0.0572(2) Uani 1 1 d .
Br2 Br -0.20300(6) 0.39148(4) 0.29901(5) 0.0525(2) Uani 1 1 d .
N1 N -0.5206(3) 0.2846(3) 0.3230(4) 0.0351(10) Uani 1 1 d .
C1 C -0.3873(4) 0.1884(3) 0.3380(4) 0.0322(12) Uani 1 1 d .
H1A H -0.4072 0.1556 0.3845 0.039 Uiso 1 1 calc R
C2 C -0.4383(4) 0.2549(3) 0.2980(4) 0.0320(12) Uani 1 1 d .
C3 C -0.3960(4) 0.2818(3) 0.2246(4) 0.0367(13) Uani 1 1 d .
H3A H -0.4201 0.3247 0.1813 0.044 Uiso 1 1 calc R
C4 C -0.2726(5) 0.2228(4) 0.1382(5) 0.0504(16) Uani 1 1 d .
H4A H -0.2699 0.2622 0.0967 0.060 Uiso 1 1 calc R
C5 C -0.2242(5) 0.1591(5) 0.1324(6) 0.057(2) Uani 1 1 d .
H5A H -0.1895 0.1548 0.0847 0.068 Uiso 1 1 calc R
C6 C -0.2251(5) 0.0999(4) 0.1959(6) 0.0563(19) Uani 1 1 d .
H6A H -0.1921 0.0570 0.1885 0.068 Uiso 1 1 calc R
C7 C -0.2736(5) 0.1037(4) 0.2692(5) 0.0480(16) Uani 1 1 d .
H7A H -0.2721 0.0644 0.3124 0.058 Uiso 1 1 calc R
C8 C -0.3257(4) 0.1686(3) 0.2772(4) 0.0353(13) Uani 1 1 d .
C9 C -0.3273(4) 0.2273(3) 0.2095(4) 0.0356(13) Uani 1 1 d .
C10 C -0.5472(4) 0.3591(4) 0.3162(4) 0.0387(14) Uani 1 1 d .
C11 C -0.4928(5) 0.4206(4) 0.3019(6) 0.0534(18) Uani 1 1 d .
H11A H -0.4285 0.4164 0.2934 0.064 Uiso 1 1 calc R
C12 C -0.5381(6) 0.4866(4) 0.3009(6) 0.0580(19) Uani 1 1 d .
H12A H -0.5036 0.5280 0.2906 0.070 Uiso 1 1 calc R
C13 C -0.6336(6) 0.4954(4) 0.3144(7) 0.063(2) Uani 1 1 d .
H13A H -0.6621 0.5416 0.3122 0.075 Uiso 1 1 calc R
C14 C -0.6853(5) 0.4347(4) 0.3311(6) 0.0551(19) Uani 1 1 d .
H14A H -0.7482 0.4399 0.3422 0.066 Uiso 1 1 calc R
C15 C -0.6436(5) 0.3664(4) 0.3312(5) 0.0434(15) Uani 1 1 d .
C16 C -0.6766(4) 0.2940(4) 0.3500(4) 0.0412(15) Uani 1 1 d .
C17 C -0.7642(5) 0.2691(4) 0.3689(5) 0.0494(17) Uani 1 1 d .
H17A H -0.8133 0.3015 0.3764 0.059 Uiso 1 1 calc R
C18 C -0.7762(6) 0.1958(5) 0.3764(6) 0.066(2) Uani 1 1 d .
H18A H -0.8358 0.1780 0.3861 0.079 Uiso 1 1 calc R
C19 C -0.7019(6) 0.1477(5) 0.3697(6) 0.063(2) Uani 1 1 d .
H19A H -0.7111 0.0981 0.3780 0.076 Uiso 1 1 calc R
C20 C -0.6141(5) 0.1709(4) 0.3512(6) 0.0518(17) Uani 1 1 d .
H20A H -0.5654 0.1376 0.3447 0.062 Uiso 1 1 calc R
C21 C -0.6001(4) 0.2451(4) 0.3426(4) 0.0357(13) Uani 1 1 d .
C1' C -0.3289(4) 0.3287(3) 0.5129(4) 0.0320(12) Uani 1 1 d .
H1'A H -0.4008 0.3440 0.4945 0.038 Uiso 1 1 calc R
C2' C -0.2907(4) 0.2601(3) 0.5572(4) 0.0315(12) Uani 1 1 d .
C3' C -0.1820(4) 0.2629(3) 0.5826(4) 0.0358(13) Uani 1 1 d .
H3'A H -0.1351 0.2243 0.6184 0.043 Uiso 1 1 calc R
C4' C -0.0561(5) 0.3690(4) 0.5866(5) 0.0468(16) Uani 1 1 d .
H4'A H 0.0039 0.3417 0.6077 0.056 Uiso 1 1 calc R
C5' C -0.0531(6) 0.4432(4) 0.5741(5) 0.0532(18) Uani 1 1 d .
H5'A H 0.0101 0.4666 0.5905 0.064 Uiso 1 1 calc R
C6' C -0.1442(6) 0.4846(4) 0.5367(6) 0.0524(17) Uani 1 1 d .
H6'A H -0.1393 0.5348 0.5296 0.063 Uiso 1 1 calc R
C7' C -0.2383(5) 0.4535(4) 0.5110(5) 0.0433(14) Uani 1 1 d .
H7'A H -0.2974 0.4812 0.4839 0.052 Uiso 1 1 calc R
C8' C -0.2440(5) 0.3772(3) 0.5265(4) 0.0359(13) Uani 1 1 d .
C9' C -0.1515(4) 0.3356(3) 0.5669(4) 0.0353(13) Uani 1 1 d .
C22 C -0.3531(4) 0.2011(3) 0.5826(4) 0.0341(12) Uani 1 1 d .
C23 C -0.3280(5) 0.1259(3) 0.5771(4) 0.0391(14) Uani 1 1 d .
C24 C -0.3903(6) 0.0740(4) 0.5999(5) 0.0475(16) Uani 1 1 d .
H24A H -0.3743 0.0251 0.5953 0.057 Uiso 1 1 calc R
C25 C -0.4749(6) 0.0905(4) 0.6290(6) 0.0511(17) Uani 1 1 d .
C26 C -0.4954(5) 0.1633(4) 0.6387(5) 0.0492(16) Uani 1 1 d .
H26A H -0.5503 0.1758 0.6611 0.059 Uiso 1 1 calc R
C27 C -0.4367(5) 0.2185(4) 0.6159(5) 0.0405(13) Uani 1 1 d .
C28 C -0.2364(5) 0.0993(4) 0.5502(5) 0.0459(15) Uani 1 1 d .
H28A H -0.2447 0.0485 0.5329 0.069 Uiso 1 1 calc R
H28B H -0.1756 0.1059 0.6077 0.069 Uiso 1 1 calc R
H28C H -0.2302 0.1264 0.4930 0.069 Uiso 1 1 calc R
C29 C -0.5405(8) 0.0310(5) 0.6527(8) 0.083(3) Uani 1 1 d .
H29A H -0.5211 -0.0153 0.6320 0.125 Uiso 1 1 calc R
H29B H -0.6114 0.0404 0.6164 0.125 Uiso 1 1 calc R
H29C H -0.5304 0.0303 0.7248 0.125 Uiso 1 1 calc R
C30 C -0.4650(6) 0.2957(4) 0.6352(6) 0.0522(17) Uani 1 1 d .
H30A H -0.5034 0.2950 0.6825 0.078 Uiso 1 1 calc R
H30B H -0.5059 0.3172 0.5720 0.078 Uiso 1 1 calc R
H30C H -0.4037 0.3239 0.6634 0.078 Uiso 1 1 calc R
O1W O -0.4022(5) 0.4522(3) 0.0523(5) 0.0804(19) Uani 1 1 d .
H1W H -0.4142 0.4564 -0.0086 0.050 Uiso 1 1 d .
H2W H -0.4240 0.4826 0.0783 0.050 Uiso 1 1 d .

loop_
_atom_site_aniso_label
_atom_site_aniso_U_11
_atom_site_aniso_U_22
_atom_site_aniso_U_33
_atom_site_aniso_U_23
_atom_site_aniso_U_13
_atom_site_aniso_U_12
Zr1 0.0246(2) 0.0371(3) 0.0287(3) -0.0004(2) 0.00799(19) 0.0014(2)
Br1 0.0318(3) 0.0737(5) 0.0652(5) -0.0122(4) 0.0140(3) 0.0113(3)
Br2 0.0623(4) 0.0525(4) 0.0477(4) 0.0028(3) 0.0245(3) -0.0155(3)
N1 0.026(2) 0.042(3) 0.033(2) -0.001(2) 0.0039(19) 0.003(2)
C1 0.027(3) 0.036(3) 0.032(3) -0.002(2) 0.005(2) 0.000(2)
C2 0.029(3) 0.036(3) 0.029(3) 0.000(2) 0.007(2) 0.001(2)
C3 0.034(3) 0.044(3) 0.028(3) 0.003(3) 0.005(2) 0.000(3)
C4 0.052(4) 0.065(5) 0.040(3) -0.006(3) 0.022(3) -0.011(4)
C5 0.046(4) 0.083(6) 0.050(4) -0.025(4) 0.026(3) -0.006(4)
C6 0.046(4) 0.061(5) 0.064(5) -0.022(4) 0.020(3) 0.004(3)
C7 0.043(4) 0.044(4) 0.054(4) -0.011(3) 0.011(3) 0.002(3)
C8 0.029(3) 0.039(3) 0.037(3) -0.006(2) 0.009(2) -0.002(2)
C9 0.029(3) 0.049(4) 0.028(3) -0.004(3) 0.007(2) -0.003(3)
C10 0.031(3) 0.047(4) 0.034(3) 0.000(3) 0.004(2) 0.013(3)
C11 0.042(4) 0.037(4) 0.080(5) -0.006(3) 0.018(4) 0.007(3)
C12 0.057(4) 0.041(4) 0.069(5) 0.004(3) 0.011(4) 0.000(3)
C13 0.057(5) 0.044(4) 0.082(6) -0.010(4) 0.014(4) 0.017(4)
C14 0.044(4) 0.065(5) 0.056(4) -0.001(4) 0.016(3) 0.028(4)
C15 0.032(3) 0.056(4) 0.038(3) -0.017(3) 0.005(3) 0.007(3)
C16 0.030(3) 0.061(4) 0.029(3) -0.008(3) 0.003(2) 0.001(3)
C17 0.033(3) 0.068(5) 0.052(4) 0.000(3) 0.020(3) 0.005(3)
C18 0.041(4) 0.089(6) 0.071(5) -0.008(5) 0.024(4) -0.011(4)
C19 0.051(4) 0.065(5) 0.073(5) 0.010(4) 0.019(4) -0.017(4)
C20 0.035(3) 0.050(4) 0.066(5) -0.002(3) 0.010(3) 0.001(3)
C21 0.026(3) 0.048(3) 0.031(3) -0.003(3) 0.005(2) 0.000(2)
C1' 0.031(3) 0.039(3) 0.026(3) 0.000(2) 0.009(2) 0.003(2)
C2' 0.035(3) 0.034(3) 0.026(3) 0.000(2) 0.011(2) 0.000(2)
C3' 0.031(3) 0.046(4) 0.026(3) 0.006(2) 0.003(2) 0.005(2)
C4' 0.036(3) 0.064(5) 0.036(3) 0.000(3) 0.004(3) -0.003(3)
C5' 0.047(4) 0.060(5) 0.051(4) -0.007(3) 0.012(3) -0.020(3)
C6' 0.061(4) 0.043(4) 0.058(4) -0.005(3) 0.026(4) -0.011(3)
C7' 0.052(4) 0.040(3) 0.040(3) 0.000(3) 0.017(3) 0.001(3)
C8' 0.042(3) 0.042(3) 0.023(3) -0.006(2) 0.009(2) 0.003(3)
C9' 0.030(3) 0.050(4) 0.024(3) -0.003(2) 0.005(2) -0.006(3)
C22 0.030(3) 0.042(3) 0.030(3) 0.004(2) 0.010(2) 0.002(2)
C23 0.042(3) 0.042(3) 0.036(3) 0.009(3) 0.016(3) 0.010(3)
C24 0.061(4) 0.036(3) 0.047(4) 0.008(3) 0.019(3) 0.001(3)
C25 0.058(4) 0.048(4) 0.057(4) 0.005(3) 0.033(4) -0.010(3)
C26 0.045(4) 0.059(4) 0.052(4) -0.001(3) 0.027(3) -0.006(3)
C27 0.039(3) 0.047(4) 0.037(3) 0.001(3) 0.015(2) 0.005(3)
C28 0.043(4) 0.043(4) 0.054(4) 0.005(3) 0.019(3) 0.012(3)
C29 0.109(8) 0.060(5) 0.104(7) 0.002(5) 0.067(6) -0.023(5)
C30 0.054(4) 0.054(4) 0.059(4) -0.002(3) 0.033(4) 0.004(3)
O1W 0.080(4) 0.056(3) 0.084(4) 0.032(3) -0.004(3) -0.040(3)

loop_
_atom_type_symbol
_atom_type_description
_atom_type_scat_dispersion_real
_atom_type_scat_dispersion_imag
_atom_type_scat_source
C C 0.0033 0.0016 'International Tables Vol C Tables 4.2.6.8 and 6.1.1.4'
H H 0.0000 0.0000 'International Tables Vol C Tables 4.2.6.8 and 6.1.1.4'
N N 0.0061 0.0033 'International Tables Vol C Tables 4.2.6.8 and 6.1.1.4'
Br Br -0.2901 2.4595 'International Tables Vol C Tables 4.2.6.8 and 6.1.1.4'
Zr Zr -2.9673 0.5597 'International Tables Vol C Tables 4.2.6.8 and 6.1.1.4'
O O 0.0106 0.0060 'International Tables Vol C Tables 4.2.6.8 and 6.1.1.4'

loop_
_geom_angle_atom_site_label_1
_geom_angle_atom_site_label_2
_geom_angle_atom_site_label_3
_geom_angle
C1' Zr1 C1 87.94(19)
C1' Zr1 C3' 54.35(18)
C1 Zr1 C3' 102.14(19)
C1' Zr1 C3 101.13(19)
C1 Zr1 C3 54.31(19)
C3' Zr1 C3 149.26(19)
C1' Zr1 C2' 32.66(18)
C1 Zr1 C2' 77.80(18)
C3' Zr1 C2' 32.36(18)
C3 Zr1 C2' 116.99(18)
C1' Zr1 C9 130.21(18)
C1 Zr1 C9 53.84(18)
C3' Zr1 C9 150.7(2)
C3 Zr1 C9 32.52(19)
C2' Zr1 C9 131.56(18)
C1' Zr1 C2 77.65(18)
C1 Zr1 C2 32.72(18)
C3' Zr1 C2 117.66(18)
C3 Zr1 C2 31.82(18)
C2' Zr1 C2 85.82(18)
C9 Zr1 C2 52.78(18)
C1' Zr1 C9' 54.45(18)
C1 Zr1 C9' 131.34(18)
C3' Zr1 C9' 32.60(19)
C3 Zr1 C9' 149.6(2)
C2' Zr1 C9' 53.73(18)
C9 Zr1 C9' 174.60(18)
C2 Zr1 C9' 132.08(18)
C1' Zr1 Br2 105.56(14)
C1 Zr1 Br2 132.13(13)
C3' Zr1 Br2 123.28(14)
C3 Zr1 Br2 77.91(14)
C2' Zr1 Br2 134.56(13)
C9 Zr1 Br2 85.10(14)
C2 Zr1 Br2 104.68(13)
C9' Zr1 Br2 90.90(14)
C1' Zr1 Br1 134.62(13)
C1 Zr1 Br1 108.99(13)
C3' Zr1 Br1 80.62(14)
C3 Zr1 Br1 123.19(14)
C2' Zr1 Br1 108.52(13)
C9 Zr1 Br1 91.38(13)
C2 Zr1 Br1 136.78(13)
C9' Zr1 Br1 85.24(14)
Br2 Zr1 Br1 93.72(4)
C1' Zr1 C8' 32.75(19)
C1 Zr1 C8' 120.65(19)
C3' Zr1 C8' 53.52(19)
C3 Zr1 C8' 117.45(19)
C2' Zr1 C8' 53.37(18)
C9 Zr1 C8' 149.61(19)
C2 Zr1 C8' 104.92(18)
C9' Zr1 C8' 32.26(18)
Br2 Zr1 C8' 81.35(14)
Br1 Zr1 C8' 116.46(14)
C1' Zr1 C8 120.27(19)
C1 Zr1 C8 32.35(18)
C3' Zr1 C8 118.8(2)
C3 Zr1 C8 53.4(2)
C2' Zr1 C8 105.09(18)
C9 Zr1 C8 31.94(19)
C2 Zr1 C8 52.78(18)
C9' Zr1 C8 151.07(19)
Br2 Zr1 C8 116.52(14)
Br1 Zr1 C8 84.01(13)
C8' Zr1 C8 152.99(19)
C2 N1 C21 125.9(5)
C2 N1 C10 125.2(5)
C21 N1 C10 108.2(5)
C8 C1 C2 107.6(5)
C8 C1 Zr1 77.8(3)
C2 C1 Zr1 77.3(3)
C8 C1 H1A 125.0
C2 C1 H1A 125.0
Zr1 C1 H1A 125.0
N1 C2 C3 126.4(5)
N1 C2 C1 125.1(5)
C3 C2 C1 108.3(5)
N1 C2 Zr1 126.3(4)
C3 C2 Zr1 73.0(3)
C1 C2 Zr1 69.9(3)
C2 C3 C9 107.5(5)
C2 C3 Zr1 75.2(3)
C9 C3 Zr1 74.8(3)
C2 C3 H3A 125.7
C9 C3 H3A 125.7
Zr1 C3 H3A 125.7
C5 C4 C9 117.9(7)
C5 C4 H4A 121.0
C9 C4 H4A 121.0
C4 C5 C6 122.0(6)
C4 C5 H5A 119.0
C6 C5 H5A 119.0
C7 C6 C5 121.6(7)
C7 C6 H6A 119.2
C5 C6 H6A 119.2
C6 C7 C8 118.3(7)
C6 C7 H7A 120.9
C8 C7 H7A 120.9
C7 C8 C1 132.5(6)
C7 C8 C9 119.5(6)
C1 C8 C9 107.9(5)
C7 C8 Zr1 125.7(4)
C1 C8 Zr1 69.8(3)
C9 C8 Zr1 73.7(3)
C4 C9 C8 120.7(6)
C4 C9 C3 131.3(6)
C8 C9 C3 107.9(5)
C4 C9 Zr1 122.4(4)
C8 C9 Zr1 74.4(3)
C3 C9 Zr1 72.7(3)
C11 C10 C15 120.8(6)
C11 C10 N1 130.6(5)
C15 C10 N1 108.5(6)
C12 C11 C10 117.0(7)
C12 C11 H11A 121.5
C10 C11 H11A 121.5
C11 C12 C13 123.4(7)
C11 C12 H12A 118.3
C13 C12 H12A 118.3
C14 C13 C12 119.1(7)
C14 C13 H13A 120.5
C12 C13 H13A 120.5
C13 C14 C15 119.9(6)
C13 C14 H14A 120.0
C15 C14 H14A 120.0
C14 C15 C10 119.7(7)
C14 C15 C16 132.7(6)
C10 C15 C16 107.5(5)
C17 C16 C21 120.9(6)
C17 C16 C15 132.4(6)
C21 C16 C15 106.7(5)
C18 C17 C16 118.2(7)
C18 C17 H17A 120.9
C16 C17 H17A 120.9
C17 C18 C19 121.2(7)
C17 C18 H18A 119.4
C19 C18 H18A 119.4
C18 C19 C20 121.8(8)
C18 C19 H19A 119.1
C20 C19 H19A 119.1
C19 C20 C21 118.2(7)
C19 C20 H20A 120.9
C21 C20 H20A 120.9
C20 C21 N1 131.3(6)
C20 C21 C16 119.5(6)
N1 C21 C16 109.1(6)
C2' C1' C8' 108.5(5)
C2' C1' Zr1 77.5(3)
C8' C1' Zr1 77.8(3)
C2' C1' H1'A 124.7
C8' C1' H1'A 124.7
Zr1 C1' H1'A 124.7
C3' C2' C1' 106.9(5)
C3' C2' C22 127.3(5)
C1' C2' C22 125.5(5)
C3' C2' Zr1 71.9(3)
C1' C2' Zr1 69.9(3)
C22 C2' Zr1 128.6(4)
C2' C3' C9' 109.3(5)
C2' C3' Zr1 75.7(3)
C9' C3' Zr1 75.8(3)
C2' C3' H3'A 124.8
C9' C3' H3'A 124.8
Zr1 C3' H3'A 124.8
C5' C4' C9' 118.4(6)
C5' C4' H4'A 120.8
C9' C4' H4'A 120.8
C4' C5' C6' 121.3(6)
C4' C5' H5'A 119.4
C6' C5' H5'A 119.4
C7' C6' C5' 122.0(7)
C7' C6' H6'A 119.0
C5' C6' H6'A 119.0
C6' C7' C8' 118.0(6)
C6' C7' H7'A 121.0
C8' C7' H7'A 121.0
C7' C8' C1' 132.4(6)
C7' C8' C9' 119.8(6)
C1' C8' C9' 107.8(5)
C7' C8' Zr1 124.3(4)
C1' C8' Zr1 69.5(3)
C9' C8' Zr1 73.7(3)
C4' C9' C3' 132.9(6)
C4' C9' C8' 120.3(6)
C3' C9' C8' 106.7(5)
C4' C9' Zr1 121.6(4)
C3' C9' Zr1 71.6(3)
C8' C9' Zr1 74.1(3)
C27 C22 C23 118.1(5)
C27 C22 C2' 120.3(5)
C23 C22 C2' 121.5(5)
C24 C23 C22 118.4(6)
C24 C23 C28 117.4(6)
C22 C23 C28 124.1(6)
C25 C24 C23 123.7(6)
C25 C24 H24A 118.1
C23 C24 H24A 118.1
C24 C25 C26 117.3(6)
C24 C25 C29 121.2(7)
C26 C25 C29 121.5(7)
C25 C26 C27 122.1(6)
C25 C26 H26A 118.9
C27 C26 H26A 118.9
C26 C27 C22 120.2(6)
C26 C27 C30 116.2(6)
C22 C27 C30 123.5(6)
C23 C28 H28A 109.5
C23 C28 H28B 109.5
H28A C28 H28B 109.5
C23 C28 H28C 109.5
H28A C28 H28C 109.5
H28B C28 H28C 109.5
C25 C29 H29A 109.5
C25 C29 H29B 109.5
H29A C29 H29B 109.5
C25 C29 H29C 109.5
H29A C29 H29C 109.5
H29B C29 H29C 109.5
C27 C30 H30A 109.5
C27 C30 H30B 109.5
H30A C30 H30B 109.5
C27 C30 H30C 109.5
H30A C30 H30C 109.5
H30B C30 H30C 109.5
H1W O1W H2W 115.6

loop_
_geom_bond_atom_site_label_1
_geom_bond_atom_site_label_2
_geom_bond_distance
Zr1 C1' 2.478(5)
Zr1 C1 2.483(6)
Zr1 C3' 2.527(5)
Zr1 C3 2.550(6)
Zr1 C2' 2.576(5)
Zr1 C9 2.578(5)
Zr1 C2 2.579(5)
Zr1 C9' 2.581(5)
Zr1 Br2 2.5837(10)
Zr1 Br1 2.5842(11)
Zr1 C8' 2.586(6)
Zr1 C8 2.586(6)
N1 C2 1.394(7)
N1 C21 1.407(7)
N1 C10 1.410(8)
C1 C8 1.416(8)
C1 C2 1.429(8)
C1 H1A 0.9800
C2 C3 1.406(8)
C3 C9 1.436(8)
C3 H3A 0.9800
C4 C5 1.359(11)
C4 C9 1.415(8)
C4 H4A 0.9300
C5 C6 1.398(11)
C5 H5A 0.9300
C6 C7 1.378(10)
C6 H6A 0.9300
C7 C8 1.411(9)
C7 H7A 0.9300
C8 C9 1.421(8)
C10 C11 1.401(10)
C10 C15 1.410(8)
C11 C12 1.360(10)
C11 H11A 0.9300
C12 C13 1.391(11)
C12 H12A 0.9300
C13 C14 1.379(11)
C13 H13A 0.9300
C14 C15 1.377(9)
C14 H14A 0.9300
C15 C16 1.453(10)
C16 C17 1.387(9)
C16 C21 1.410(8)
C17 C18 1.362(11)
C17 H17A 0.9300
C18 C19 1.375(12)
C18 H18A 0.9300
C19 C20 1.378(10)
C19 H19A 0.9300
C20 C21 1.385(10)
C20 H20A 0.9300
C1' C2' 1.424(8)
C1' C8' 1.432(8)
C1' H1'A 0.9800
C2' C3' 1.423(8)
C2' C22 1.490(8)
C3' C9' 1.435(8)
C3' H3'A 0.9800
C4' C5' 1.374(10)
C4' C9' 1.394(8)
C4' H4'A 0.9300
C5' C6' 1.416(10)
C5' H5'A 0.9300
C6' C7' 1.355(9)
C6' H6'A 0.9300
C7' C8' 1.422(9)
C7' H7'A 0.9300
C8' C9' 1.436(8)
C22 C27 1.403(8)
C22 C23 1.431(8)
C23 C24 1.381(9)
C23 C28 1.503(8)
C24 C25 1.379(10)
C24 H24A 0.9300
C25 C26 1.379(10)
C25 C29 1.516(10)
C26 C27 1.391(9)
C26 H26A 0.9300
C27 C30 1.515(9)
C28 H28A 0.9600
C28 H28B 0.9600
C28 H28C 0.9600
C29 H29A 0.9600
C29 H29B 0.9600
C29 H29C 0.9600
C30 H30A 0.9600
C30 H30B 0.9600
C30 H30C 0.9600
O1W H1W 0.8074
O1W H2W 0.7729

loop_
_geom_torsion_atom_site_label_1
_geom_torsion_atom_site_label_2
_geom_torsion_atom_site_label_3
_geom_torsion_atom_site_label_4
_geom_torsion
C1' Zr1 C1 C8 -178.4(4)
C3' Zr1 C1 C8 -125.6(3)
C3 Zr1 C1 C8 76.3(4)
C2' Zr1 C1 C8 -147.1(4)
C9 Zr1 C1 C8 35.9(3)
C2 Zr1 C1 C8 111.5(5)
C9' Zr1 C1 C8 -142.1(3)
Br2 Zr1 C1 C8 72.4(4)
Br1 Zr1 C1 C8 -41.4(3)
C8' Zr1 C1 C8 179.8(3)
C1' Zr1 C1 C2 70.1(3)
C3' Zr1 C1 C2 122.9(3)
C3 Zr1 C1 C2 -35.2(3)
C2' Zr1 C1 C2 101.5(3)
C9 Zr1 C1 C2 -75.6(3)
C9' Zr1 C1 C2 106.4(4)
Br2 Zr1 C1 C2 -39.1(4)
Br1 Zr1 C1 C2 -152.9(3)
C8' Zr1 C1 C2 68.4(4)
C8 Zr1 C1 C2 -111.5(5)
C21 N1 C2 C3 139.2(6)
C10 N1 C2 C3 -29.6(9)
C21 N1 C2 C1 -35.9(8)
C10 N1 C2 C1 155.3(5)
C21 N1 C2 Zr1 -125.7(5)
C10 N1 C2 Zr1 65.5(7)
C8 C1 C2 N1 166.5(5)
Zr1 C1 C2 N1 -120.9(5)
C8 C1 C2 C3 -9.4(6)
Zr1 C1 C2 C3 63.3(4)
C8 C1 C2 Zr1 -72.7(4)
C1' Zr1 C2 N1 13.6(5)
C1 Zr1 C2 N1 119.5(6)
C3' Zr1 C2 N1 51.6(5)
C3 Zr1 C2 N1 -123.1(7)
C2' Zr1 C2 N1 45.6(5)
C9 Zr1 C2 N1 -161.4(6)
C9' Zr1 C2 N1 15.5(6)
Br2 Zr1 C2 N1 -89.4(5)
Br1 Zr1 C2 N1 158.4(4)
C8' Zr1 C2 N1 -4.7(5)
C8 Zr1 C2 N1 158.2(6)
C1' Zr1 C2 C3 136.7(4)
C1 Zr1 C2 C3 -117.5(5)
C3' Zr1 C2 C3 174.7(3)
C2' Zr1 C2 C3 168.7(4)
C9 Zr1 C2 C3 -38.3(4)
C9' Zr1 C2 C3 138.6(4)
Br2 Zr1 C2 C3 33.6(4)
Br1 Zr1 C2 C3 -78.5(4)
C8' Zr1 C2 C3 118.4(4)
C8 Zr1 C2 C3 -78.8(4)
C1' Zr1 C2 C1 -105.8(3)
C3' Zr1 C2 C1 -67.9(4)
C3 Zr1 C2 C1 117.5(5)
C2' Zr1 C2 C1 -73.8(3)
C9 Zr1 C2 C1 79.1(4)
C9' Zr1 C2 C1 -103.9(4)
Br2 Zr1 C2 C1 151.1(3)
Br1 Zr1 C2 C1 39.0(4)
C8' Zr1 C2 C1 -124.1(3)
C8 Zr1 C2 C1 38.7(3)
N1 C2 C3 C9 -168.7(5)
C1 C2 C3 C9 7.0(6)
Zr1 C2 C3 C9 68.4(4)
N1 C2 C3 Zr1 122.9(6)
C1 C2 C3 Zr1 -61.4(4)
C1' Zr1 C3 C2 -43.1(4)
C1 Zr1 C3 C2 36.2(3)
C3' Zr1 C3 C2 -9.3(6)
C2' Zr1 C3 C2 -12.7(4)
C9 Zr1 C3 C2 113.2(5)
C9' Zr1 C3 C2 -76.3(5)
Br2 Zr1 C3 C2 -146.8(4)
Br1 Zr1 C3 C2 126.7(3)
C8' Zr1 C3 C2 -73.3(4)
C8 Zr1 C3 C2 76.5(4)
C1' Zr1 C3 C9 -156.3(3)
C1 Zr1 C3 C9 -77.0(4)
C3' Zr1 C3 C9 -122.5(4)
C2' Zr1 C3 C9 -125.9(3)
C2 Zr1 C3 C9 -113.2(5)
C9' Zr1 C3 C9 170.5(4)
Br2 Zr1 C3 C9 100.0(3)
Br1 Zr1 C3 C9 13.5(4)
C8' Zr1 C3 C9 173.5(3)
C8 Zr1 C3 C9 -36.7(3)
C9 C4 C5 C6 -1.7(10)
C4 C5 C6 C7 -1.3(11)
C5 C6 C7 C8 1.8(10)
C6 C7 C8 C1 175.3(6)
C6 C7 C8 C9 0.6(9)
C6 C7 C8 Zr1 -90.0(7)
C2 C1 C8 C7 -167.3(6)
Zr1 C1 C8 C7 120.4(7)
C2 C1 C8 C9 8.0(6)
Zr1 C1 C8 C9 -64.3(4)
C2 C1 C8 Zr1 72.3(4)
C1' Zr1 C8 C7 -126.6(5)
C1 Zr1 C8 C7 -128.5(7)
C3' Zr1 C8 C7 -63.3(6)
C3 Zr1 C8 C7 152.3(6)
C2' Zr1 C8 C7 -95.1(6)
C9 Zr1 C8 C7 114.9(7)
C2 Zr1 C8 C7 -167.6(6)
C9' Zr1 C8 C7 -56.2(7)
Br2 Zr1 C8 C7 103.7(5)
Br1 Zr1 C8 C7 12.5(5)
C8' Zr1 C8 C7 -128.8(6)
C1' Zr1 C8 C1 1.9(4)
C3' Zr1 C8 C1 65.2(4)
C3 Zr1 C8 C1 -79.3(4)
C2' Zr1 C8 C1 33.4(4)
C9 Zr1 C8 C1 -116.6(5)
C2 Zr1 C8 C1 -39.2(3)
C9' Zr1 C8 C1 72.3(5)
Br2 Zr1 C8 C1 -127.8(3)
Br1 Zr1 C8 C1 141.0(3)
C8' Zr1 C8 C1 -0.3(6)
C1' Zr1 C8 C9 118.5(3)
C1 Zr1 C8 C9 116.6(5)
C3' Zr1 C8 C9 -178.2(3)
C3 Zr1 C8 C9 37.4(3)
C2' Zr1 C8 C9 150.0(3)
C2 Zr1 C8 C9 77.5(4)
C9' Zr1 C8 C9 -171.1(4)
Br2 Zr1 C8 C9 -11.2(4)
Br1 Zr1 C8 C9 -102.4(3)
C8' Zr1 C8 C9 116.3(5)
C5 C4 C9 C8 4.0(9)
C5 C4 C9 C3 -170.7(6)
C5 C4 C9 Zr1 94.3(7)
C7 C8 C9 C4 -3.5(8)
C1 C8 C9 C4 -179.5(5)
Zr1 C8 C9 C4 118.7(5)
C7 C8 C9 C3 172.3(5)
C1 C8 C9 C3 -3.7(6)
Zr1 C8 C9 C3 -65.5(4)
C7 C8 C9 Zr1 -122.2(5)
C1 C8 C9 Zr1 61.8(4)
C2 C3 C9 C4 173.1(6)
Zr1 C3 C9 C4 -118.2(7)
C2 C3 C9 C8 -2.1(6)
Zr1 C3 C9 C8 66.6(4)
C2 C3 C9 Zr1 -68.7(4)
C1' Zr1 C9 C4 159.5(5)
C1 Zr1 C9 C4 -153.1(6)
C3' Zr1 C9 C4 -113.5(6)
C3 Zr1 C9 C4 128.3(7)
C2' Zr1 C9 C4 -156.9(5)
C2 Zr1 C9 C4 165.8(7)
Br2 Zr1 C9 C4 53.2(6)
Br1 Zr1 C9 C4 -40.4(6)
C8' Zr1 C9 C4 116.8(6)
C8 Zr1 C9 C4 -116.8(7)
C1' Zr1 C9 C8 -83.8(4)
C1 Zr1 C9 C8 -36.3(3)
C3' Zr1 C9 C8 3.2(6)
C3 Zr1 C9 C8 -114.9(5)
C2' Zr1 C9 C8 -40.1(4)
C2 Zr1 C9 C8 -77.4(3)
Br2 Zr1 C9 C8 170.0(3)
Br1 Zr1 C9 C8 76.3(3)
C8' Zr1 C9 C8 -126.4(4)
C1' Zr1 C9 C3 31.1(4)
C1 Zr1 C9 C3 78.6(4)
C3' Zr1 C9 C3 118.1(4)
C2' Zr1 C9 C3 74.8(4)
C2 Zr1 C9 C3 37.5(3)
Br2 Zr1 C9 C3 -75.1(3)
Br1 Zr1 C9 C3 -168.7(3)
C8' Zr1 C9 C3 -11.5(6)
C8 Zr1 C9 C3 114.9(5)
C2 N1 C10 C11 -12.4(10)
C21 N1 C10 C11 177.2(7)
C2 N1 C10 C15 170.3(5)
C21 N1 C10 C15 -0.2(6)
C15 C10 C11 C12 -1.4(10)
N1 C10 C11 C12 -178.5(7)
C10 C11 C12 C13 0.8(12)
C11 C12 C13 C14 0.9(13)
C12 C13 C14 C15 -1.9(12)
C13 C14 C15 C10 1.2(10)
C13 C14 C15 C16 177.2(7)
C11 C10 C15 C14 0.5(9)
N1 C10 C15 C14 178.1(6)
C11 C10 C15 C16 -176.5(6)
N1 C10 C15 C16 1.2(7)
C14 C15 C16 C17 3.9(12)
C10 C15 C16 C17 -179.7(6)
C14 C15 C16 C21 -178.1(7)
C10 C15 C16 C21 -1.7(6)
C21 C16 C17 C18 -2.5(10)
C15 C16 C17 C18 175.3(7)
C16 C17 C18 C19 2.8(12)
C17 C18 C19 C20 -2.7(13)
C18 C19 C20 C21 2.1(12)
C19 C20 C21 N1 -179.1(6)
C19 C20 C21 C16 -1.8(10)
C2 N1 C21 C20 6.2(10)
C10 N1 C21 C20 176.6(6)
C2 N1 C21 C16 -171.3(5)
C10 N1 C21 C16 -0.9(6)
C17 C16 C21 C20 2.0(9)
C15 C16 C21 C20 -176.2(6)
C17 C16 C21 N1 179.9(5)
C15 C16 C21 N1 1.6(6)
C1 Zr1 C1' C2' 70.4(3)
C3' Zr1 C1' C2' -36.2(3)
C3 Zr1 C1' C2' 123.4(3)
C9 Zr1 C1' C2' 106.9(4)
C2 Zr1 C1' C2' 101.7(3)
C9' Zr1 C1' C2' -76.5(3)
Br2 Zr1 C1' C2' -156.2(3)
Br1 Zr1 C1' C2' -44.6(4)
C8' Zr1 C1' C2' -112.4(5)
C8 Zr1 C1' C2' 69.4(4)
C1 Zr1 C1' C8' -177.2(3)
C3' Zr1 C1' C8' 76.3(4)
C3 Zr1 C1' C8' -124.2(3)
C2' Zr1 C1' C8' 112.4(5)
C9 Zr1 C1' C8' -140.7(3)
C2 Zr1 C1' C8' -145.8(4)
C9' Zr1 C1' C8' 35.9(3)
Br2 Zr1 C1' C8' -43.8(3)
Br1 Zr1 C1' C8' 67.9(4)
C8 Zr1 C1' C8' -178.2(3)
C8' C1' C2' C3' -9.5(6)
Zr1 C1' C2' C3' 62.9(4)
C8' C1' C2' C22 163.9(5)
Zr1 C1' C2' C22 -123.7(5)
C8' C1' C2' Zr1 -72.3(4)
C1' Zr1 C2' C3' -116.4(5)
C1 Zr1 C2' C3' 138.0(4)
C3 Zr1 C2' C3' 176.7(3)
C9 Zr1 C2' C3' 141.2(4)
C2 Zr1 C2' C3' 170.1(4)
C9' Zr1 C2' C3' -37.4(3)
Br2 Zr1 C2' C3' -83.4(4)
Br1 Zr1 C2' C3' 31.8(4)
C8' Zr1 C2' C3' -77.8(4)
C8 Zr1 C2' C3' 120.5(3)
C1 Zr1 C2' C1' -105.6(3)
C3' Zr1 C2' C1' 116.4(5)
C3 Zr1 C2' C1' -66.9(4)
C9 Zr1 C2' C1' -102.5(4)
C2 Zr1 C2' C1' -73.5(3)
C9' Zr1 C2' C1' 79.0(4)
Br2 Zr1 C2' C1' 33.0(4)
Br1 Zr1 C2' C1' 148.2(3)
C8' Zr1 C2' C1' 38.6(3)
C8 Zr1 C2' C1' -123.1(3)
C1' Zr1 C2' C22 119.9(6)
C1 Zr1 C2' C22 14.3(5)
C3' Zr1 C2' C22 -123.7(6)
C3 Zr1 C2' C22 53.1(5)
C9 Zr1 C2' C22 17.5(6)
C2 Zr1 C2' C22 46.4(5)
C9' Zr1 C2' C22 -161.1(6)
Br2 Zr1 C2' C22 152.9(4)
Br1 Zr1 C2' C22 -91.9(5)
C8' Zr1 C2' C22 158.5(6)
C8 Zr1 C2' C22 -3.2(5)
C1' C2' C3' C9' 7.5(6)
C22 C2' C3' C9' -165.8(5)
Zr1 C2' C3' C9' 69.0(4)
C1' C2' C3' Zr1 -61.5(4)
C22 C2' C3' Zr1 125.2(6)
C1' Zr1 C3' C2' 36.5(3)
C1 Zr1 C3' C2' -42.0(4)
C3 Zr1 C3' C2' -5.7(6)
C9 Zr1 C3' C2' -73.7(5)
C2 Zr1 C3' C2' -11.2(4)
C9' Zr1 C3' C2' 114.6(5)
Br2 Zr1 C3' C2' 122.2(3)
Br1 Zr1 C3' C2' -149.5(3)
C8' Zr1 C3' C2' 77.3(4)
C8 Zr1 C3' C2' -71.8(4)
C1' Zr1 C3' C9' -78.1(4)
C1 Zr1 C3' C9' -156.6(3)
C3 Zr1 C3' C9' -120.3(4)
C2' Zr1 C3' C9' -114.6(5)
C9 Zr1 C3' C9' 171.7(4)
C2 Zr1 C3' C9' -125.8(3)
Br2 Zr1 C3' C9' 7.6(4)
Br1 Zr1 C3' C9' 95.9(3)
C8' Zr1 C3' C9' -37.3(3)
C8 Zr1 C3' C9' 173.6(3)
C9' C4' C5' C6' -3.5(10)
C4' C5' C6' C7' -0.4(11)
C5' C6' C7' C8' 2.6(10)
C6' C7' C8' C1' 176.4(6)
C6' C7' C8' C9' -1.0(8)
C6' C7' C8' Zr1 -90.9(7)
C2' C1' C8' C7' -169.7(6)
Zr1 C1' C8' C7' 118.2(6)
C2' C1' C8' C9' 7.9(6)
Zr1 C1' C8' C9' -64.2(4)
C2' C1' C8' Zr1 72.1(4)
C1' Zr1 C8' C7' -128.0(7)
C1 Zr1 C8' C7' -124.7(5)
C3' Zr1 C8' C7' 153.0(6)
C3 Zr1 C8' C7' -61.9(6)
C2' Zr1 C8' C7' -166.4(6)
C9 Zr1 C8' C7' -54.9(7)
C2 Zr1 C8' C7' -93.4(5)
C9' Zr1 C8' C7' 115.3(7)
Br2 Zr1 C8' C7' 9.6(5)
Br1 Zr1 C8' C7' 99.5(5)
C8 Zr1 C8' C7' -124.5(6)
C1 Zr1 C8' C1' 3.3(4)
C3' Zr1 C8' C1' -79.0(4)
C3 Zr1 C8' C1' 66.1(4)
C2' Zr1 C8' C1' -38.4(3)
C9 Zr1 C8' C1' 73.1(5)
C2 Zr1 C8' C1' 34.6(4)
C9' Zr1 C8' C1' -116.7(5)
Br2 Zr1 C8' C1' 137.6(3)
Br1 Zr1 C8' C1' -132.6(3)
C8 Zr1 C8' C1' 3.4(6)
C1' Zr1 C8' C9' 116.7(5)
C1 Zr1 C8' C9' 120.0(3)
C3' Zr1 C8' C9' 37.7(3)
C3 Zr1 C8' C9' -177.2(3)
C2' Zr1 C8' C9' 78.3(4)
C9 Zr1 C8' C9' -170.2(4)
C2 Zr1 C8' C9' 151.3(3)
Br2 Zr1 C8' C9' -105.7(3)
Br1 Zr1 C8' C9' -15.9(4)
C8 Zr1 C8' C9' 120.2(5)
C5' C4' C9' C3' -171.9(6)
C5' C4' C9' C8' 5.0(9)
C5' C4' C9' Zr1 94.3(7)
C2' C3' C9' C4' 174.6(6)
Zr1 C3' C9' C4' -116.5(7)
C2' C3' C9' C8' -2.7(6)
Zr1 C3' C9' C8' 66.3(4)
C2' C3' C9' Zr1 -69.0(4)
C7' C8' C9' C4' -2.9(8)
C1' C8' C9' C4' 179.1(5)
Zr1 C8' C9' C4' 117.7(5)
C7' C8' C9' C3' 174.8(5)
C1' C8' C9' C3' -3.2(6)
Zr1 C8' C9' C3' -64.7(4)
C7' C8' C9' Zr1 -120.6(5)
C1' C8' C9' Zr1 61.5(4)
C1' Zr1 C9' C4' -152.6(6)
C1 Zr1 C9' C4' 160.8(5)
C3' Zr1 C9' C4' 129.6(7)
C3 Zr1 C9' C4' -111.2(6)
C2' Zr1 C9' C4' 166.8(6)
C2 Zr1 C9' C4' -154.9(5)
Br2 Zr1 C9' C4' -44.0(5)
Br1 Zr1 C9' C4' 49.6(5)
C8' Zr1 C9' C4' -116.2(7)
C8 Zr1 C9' C4' 118.1(6)
C1' Zr1 C9' C3' 77.7(4)
C1 Zr1 C9' C3' 31.2(4)
C3 Zr1 C9' C3' 119.1(4)
C2' Zr1 C9' C3' 37.1(3)
C2 Zr1 C9' C3' 75.5(4)
Br2 Zr1 C9' C3' -173.7(3)
Br1 Zr1 C9' C3' -80.0(3)
C8' Zr1 C9' C3' 114.2(5)
C8 Zr1 C9' C3' -11.6(6)
C1' Zr1 C9' C8' -36.4(3)
C1 Zr1 C9' C8' -83.0(4)
C3' Zr1 C9' C8' -114.2(5)
C3 Zr1 C9' C8' 4.9(6)
C2' Zr1 C9' C8' -77.1(4)
C2 Zr1 C9' C8' -38.7(4)
Br2 Zr1 C9' C8' 72.1(3)
Br1 Zr1 C9' C8' 165.8(3)
C8 Zr1 C9' C8' -125.8(4)
C3' C2' C22 C27 138.0(6)
C1' C2' C22 C27 -34.1(8)
Zr1 C2' C22 C27 -125.7(5)
C3' C2' C22 C23 -40.0(9)
C1' C2' C22 C23 147.9(6)
Zr1 C2' C22 C23 56.3(7)
C27 C22 C23 C24 3.2(9)
C2' C22 C23 C24 -178.8(5)
C27 C22 C23 C28 -175.4(6)
C2' C22 C23 C28 2.6(9)
C22 C23 C24 C25 -0.8(10)
C28 C23 C24 C25 177.8(6)
C23 C24 C25 C26 -2.1(11)
C23 C24 C25 C29 179.8(8)
C24 C25 C26 C27 2.8(11)
C29 C25 C26 C27 -179.2(8)
C25 C26 C27 C22 -0.4(10)
C25 C26 C27 C30 -177.0(7)
C23 C22 C27 C26 -2.6(9)
C2' C22 C27 C26 179.4(6)
C23 C22 C27 C30 173.8(6)
C2' C22 C27 C30 -4.3(9)
